data_7134569
loop_
_publ_author_name
'Li, Qiqi'
'Zou, Yuhan'
'Mao, Dongao'
'Tian, Hongrui'
'Hang, Xinxin'
'Bi, Yanfeng'

_publ_section_title
;
 Thiacalixarene-supported M20V8 (M = Fe, Co, Ni) square pyramid nanocages
 for visible light photothermal catalysis
;
_journal_issue 51
_journal_name_full 'Chemical Communications'
_journal_page_first 9266
_journal_page_last 9269
_journal_paper_doi 10.1039/D5CC02007G
_journal_volume 61
_journal_year 2025
_chemical_absolute_configuration unk
_chemical_formula_moiety 'C216 H260 Cl5 Ni20 O52 S20 V8, 5(C2 H6 O), 12(C3 H7 N O)'
_chemical_formula_sum 'C262 H375 Cl5 N12 Ni20 O69 S20 V8'
_chemical_formula_weight 7196.89
_space_group_crystal_system tetragonal
_space_group_IT_number 79
_space_group_name_Hall 'I 4'
_space_group_name_H-M_alt 'I 4'
_atom_sites_solution_hydrogens mixed
_audit_creation_method SHELXL-2019/1
_audit_update_record
;
2025-05-08 deposited with the CCDC.	2025-05-20 downloaded from the CCDC.
;
_cell_angle_alpha 90
_cell_angle_beta 90
_cell_angle_gamma 90
_cell_formula_units_Z 2
_cell_length_a 26.771(2)
_cell_length_b 26.771(2)
_cell_length_c 23.0428(19)
_cell_measurement_reflns_used 9843
_cell_measurement_temperature 150(2)
_cell_measurement_theta_max 25.0090
_cell_measurement_theta_min 2.3323
_cell_volume 16514(2)
_computing_cell_refinement 'SAINT V8.37A (Bruker AXS Inc., 2015)'
_computing_data_collection 'Bruker Instrument Service vV6.2.3'
_computing_data_reduction 'SAINT V8.37A (Bruker AXS Inc., 2015)'
_computing_molecular_graphics 'Diamond 3.2K'
_computing_publication_material 'Adobe Photoshop CS6 and POV-Ray v3.7'
_computing_structure_refinement 'SHELXL-2019/1 (Sheldrick, 2019)'
_computing_structure_solution 'SHELXT 2014/5 (Sheldrick, 2014)'
_diffrn_ambient_temperature 150(2)
_diffrn_measured_fraction_theta_full 0.997
_diffrn_measured_fraction_theta_max 0.997
_diffrn_measurement_device_type 'Bruker D8 QUEST'
_diffrn_measurement_method '\f & \w scans'
_diffrn_radiation_type MoK\a
_diffrn_radiation_wavelength 0.71073
_diffrn_reflns_av_R_equivalents 0.0336
_diffrn_reflns_av_unetI/netI 0.0263
_diffrn_reflns_Laue_measured_fraction_full 0.997
_diffrn_reflns_Laue_measured_fraction_max 0.997
_diffrn_reflns_limit_h_max 29
_diffrn_reflns_limit_h_min -27
_diffrn_reflns_limit_k_max 31
_diffrn_reflns_limit_k_min -31
_diffrn_reflns_limit_l_max 27
_diffrn_reflns_limit_l_min -24
_diffrn_reflns_number 75315
_diffrn_reflns_point_group_measured_fraction_full 0.899
_diffrn_reflns_point_group_measured_fraction_max 0.899
_diffrn_reflns_theta_full 25.023
_diffrn_reflns_theta_max 25.023
_diffrn_reflns_theta_min 2.406
_exptl_absorpt_coefficient_mu 1.559
_exptl_absorpt_correction_T_max 0.7452
_exptl_absorpt_correction_T_min 0.6479
_exptl_absorpt_correction_type multi-scan
_exptl_absorpt_process_details
;
 SADABS 2016/2: Krause, L., Herbst-Irmer, R., Sheldrick G.M. & Stalke D.,
 J. Appl. Cryst. 48 (2015) 3-10
;
_exptl_crystal_colour Yellow
_exptl_crystal_density_diffrn 1.447
_exptl_crystal_description Block
_exptl_crystal_F_000 7464
_exptl_crystal_size_max 0.170
_exptl_crystal_size_mid 0.160
_exptl_crystal_size_min 0.160
_refine_diff_density_max 1.121
_refine_diff_density_min -0.476
_refine_diff_density_rms 0.090
_refine_ls_abs_structure_details
;
 Refined as an inversion twin.
;
_refine_ls_abs_structure_Flack 0.462(15)
_refine_ls_extinction_method none
_refine_ls_goodness_of_fit_ref 1.014
_refine_ls_hydrogen_treatment constr
_refine_ls_matrix_type full
_refine_ls_number_parameters 867
_refine_ls_number_reflns 13127
_refine_ls_number_restraints 193
_refine_ls_restrained_S_all 1.049
_refine_ls_R_factor_all 0.0409
_refine_ls_R_factor_gt 0.0380
_refine_ls_shift/su_max 0.003
_refine_ls_shift/su_mean 0.000
_refine_ls_structure_factor_coef Fsqd
_refine_ls_weighting_details 'w=1/[\s^2^(Fo^2^)+(0.0741P)^2^+34.2669P] where P=(Fo^2^+2Fc^2^)/3'
_refine_ls_weighting_scheme calc
_refine_ls_wR_factor_gt 0.1049
_refine_ls_wR_factor_ref 0.1075
_reflns_Friedel_coverage 0.754
_reflns_Friedel_fraction_full 0.794
_reflns_Friedel_fraction_max 0.794
_reflns_number_gt 12406
_reflns_number_total 13127
_reflns_threshold_expression 'I > 2\s(I)'
_cod_data_source_file d5cc02007g2.cif
_cod_data_source_block Ni20V8
_cod_depositor_comments 'Adding full bibliography for 7134568--7134570.cif.'
_cod_original_cell_volume 16515(3)
_cod_database_code 7134569
_shelx_shelxl_version_number 2019/1
_shelx_space_group_comment
;
The symmetry employed for this shelxl refinement is uniquely defined
by the following loop, which should always be used as a source of
symmetry information in preference to the above space-group names.
They are only intended as comments.
;
_shelx_estimated_absorpt_t_min 0.777
_shelx_estimated_absorpt_t_max 0.788

loop_
_space_group_symop_operation_xyz
'x, y, z'
'-x, -y, z'
'-y, x, z'
'y, -x, z'
'x+1/2, y+1/2, z+1/2'
'-x+1/2, -y+1/2, z+1/2'
'-y+1/2, x+1/2, z+1/2'
'y+1/2, -x+1/2, z+1/2'

loop_
_atom_site_label
_atom_site_type_symbol
_atom_site_fract_x
_atom_site_fract_y
_atom_site_fract_z
_atom_site_U_iso_or_equiv
_atom_site_adp_type
_atom_site_occupancy
_atom_site_site_symmetry_order
_atom_site_calc_flag
_atom_site_refinement_flags_posn
_atom_site_refinement_flags_adp
_atom_site_refinement_flags_occupancy
_atom_site_disorder_assembly
_atom_site_disorder_group
Ni1 Ni 0.31094(2) 0.48827(2) 0.63438(4) 0.01974(15) Uani 1 1 d . . . . .
Ni2 Ni 0.35559(3) 0.41410(3) 0.53292(4) 0.01775(18) Uani 1 1 d . . . . .
Ni3 Ni 0.40098(2) 0.33865(2) 0.63369(4) 0.02104(16) Uani 1 1 d . . . . .
Ni4 Ni 0.35688(3) 0.41528(3) 0.73899(4) 0.0259(2) Uani 1 1 d . . . . .
Ni5 Ni 0.45359(2) 0.57425(2) 0.43792(3) 0.01668(16) Uani 1 1 d . . . . .
V1 V 0.34889(4) 0.53747(4) 0.50504(4) 0.0161(2) Uani 1 1 d . . . . .
V2 V 0.34945(5) 0.53956(4) 0.76040(5) 0.0278(3) Uani 1 1 d . . . . .
Cl1 Cl 0.39664(5) 0.43905(5) 0.62893(8) 0.0274(3) Uani 1 1 d . . . . .
Cl2 Cl 0.500000 0.500000 0.49289(12) 0.0214(6) Uani 1 4 d S T P . .
S1 S 0.22064(4) 0.50205(5) 0.63571(9) 0.0227(3) Uani 1 1 d . . . . .
S2 S 0.29280(6) 0.37811(6) 0.46669(7) 0.0222(3) Uani 1 1 d . . . . .
S3 S 0.36710(5) 0.25414(4) 0.63382(9) 0.0239(3) Uani 1 1 d . . . . .
S4 S 0.29579(7) 0.37827(6) 0.80365(8) 0.0269(4) Uani 1 1 d . . . . .
S5 S 0.37899(5) 0.42142(5) 0.35451(7) 0.0215(3) Uani 1 1 d . . . . .
O1 O 0.29526(16) 0.44019(16) 0.5730(2) 0.0216(10) Uani 1 1 d . . . . .
O2 O 0.35279(16) 0.34814(16) 0.57019(19) 0.0222(10) Uani 1 1 d . . . . .
O3 O 0.35358(16) 0.34992(16) 0.6984(2) 0.0236(10) Uani 1 1 d . . . . .
O4 O 0.29678(16) 0.44005(16) 0.6973(2) 0.0236(10) Uani 1 1 d . . . . .
O5 O 0.42454(14) 0.51705(13) 0.39547(17) 0.0189(8) Uani 1 1 d . . . . .
O6 O 0.33019(17) 0.54195(15) 0.5751(2) 0.0227(10) Uani 1 1 d . . . . .
O7 O 0.36920(17) 0.47843(15) 0.49003(19) 0.0215(9) Uani 1 1 d . . . . .
O8 O 0.39445(16) 0.58000(16) 0.4909(2) 0.0212(9) Uani 1 1 d . . . . .
O9 O 0.29743(18) 0.5501(2) 0.4598(2) 0.0422(13) Uani 1 1 d D . . . .
O10 O 0.3648(2) 0.4819(2) 0.7767(2) 0.0462(15) Uani 1 1 d . . . . .
O11 O 0.33089(17) 0.54199(16) 0.6894(2) 0.0250(10) Uani 1 1 d . . . . .
O12 O 0.3976(2) 0.5773(2) 0.7723(3) 0.0472(15) Uani 1 1 d . . . . .
O13 O 0.3008(3) 0.5602(4) 0.8049(3) 0.088(3) Uani 1 1 d . U . . .
C1 C 0.2503(2) 0.4375(2) 0.5495(3) 0.0207(13) Uani 1 1 d . . . . .
C2 C 0.2085(2) 0.4634(2) 0.5742(3) 0.0232(14) Uani 1 1 d . . . . .
C3 C 0.1627(3) 0.4612(3) 0.5488(3) 0.0284(15) Uani 1 1 d . . . . .
H3A H 0.135697 0.478511 0.566462 0.034 Uiso 1 1 calc R U . . .
C4 C 0.1536(3) 0.4344(3) 0.4973(3) 0.0313(16) Uani 1 1 d . . . . .
C5 C 0.1944(3) 0.4095(3) 0.4740(3) 0.0282(15) Uani 1 1 d . . . . .
H5A H 0.189772 0.391167 0.439082 0.034 Uiso 1 1 calc R U . . .
C6 C 0.2410(2) 0.4100(2) 0.4986(3) 0.0246(14) Uani 1 1 d . . . . .
C7 C 0.3234(2) 0.3116(2) 0.5496(3) 0.0197(13) Uani 1 1 d . . . . .
C8 C 0.2914(2) 0.3190(2) 0.5038(3) 0.0244(14) Uani 1 1 d . . . . .
C9 C 0.2604(3) 0.2811(3) 0.4847(3) 0.0302(16) Uani 1 1 d . . . . .
H9A H 0.238481 0.287367 0.453185 0.036 Uiso 1 1 calc R U . . .
C10 C 0.2604(3) 0.2342(3) 0.5101(3) 0.0355(18) Uani 1 1 d . . . . .
C11 C 0.2938(3) 0.2263(3) 0.5561(3) 0.0328(17) Uani 1 1 d . . . . .
H11A H 0.295431 0.194411 0.574000 0.039 Uiso 1 1 calc R U . . .
C12 C 0.3243(2) 0.2643(2) 0.5757(3) 0.0234(14) Uani 1 1 d . . . . .
C13 C 0.3269(2) 0.3129(2) 0.7198(3) 0.0239(14) Uani 1 1 d . . . . .
C14 C 0.3276(2) 0.2648(2) 0.6952(3) 0.0223(14) Uani 1 1 d . . . . .
C15 C 0.2981(3) 0.2266(2) 0.7160(3) 0.0259(15) Uani 1 1 d . . . . .
H15A H 0.299911 0.194773 0.697868 0.031 Uiso 1 1 calc R U . . .
C16 C 0.2658(3) 0.2332(3) 0.7624(3) 0.0292(16) Uani 1 1 d . . . . .
C17 C 0.2653(3) 0.2802(3) 0.7888(3) 0.0293(16) Uani 1 1 d . . . . .
H17A H 0.244408 0.285692 0.821524 0.035 Uiso 1 1 calc R U . . .
C18 C 0.2951(2) 0.3194(2) 0.7679(3) 0.0229(14) Uani 1 1 d . . . . .
C19 C 0.2519(2) 0.4382(2) 0.7213(3) 0.0242(14) Uani 1 1 d . . . . .
C20 C 0.2441(3) 0.4107(2) 0.7723(3) 0.0252(15) Uani 1 1 d . . . . .
C21 C 0.1975(3) 0.4084(3) 0.7986(3) 0.0312(16) Uani 1 1 d . . . . .
H21A H 0.193307 0.389501 0.833101 0.037 Uiso 1 1 calc R U . . .
C22 C 0.1563(3) 0.4339(3) 0.7746(3) 0.0329(17) Uani 1 1 d . . . . .
C23 C 0.1633(3) 0.4608(3) 0.7246(3) 0.0306(16) Uani 1 1 d . . . . .
H23A H 0.136081 0.478316 0.707782 0.037 Uiso 1 1 calc R U . . .
C24 C 0.2114(3) 0.4627(2) 0.6976(3) 0.0265(15) Uani 1 1 d . . . . .
C25 C 0.1035(3) 0.4343(3) 0.4657(4) 0.043(2) Uani 1 1 d . . . . .
C26 C 0.2290(4) 0.1903(3) 0.4870(4) 0.056(3) Uani 1 1 d . . . . .
C27 C 0.2352(3) 0.1892(3) 0.7856(4) 0.0366(18) Uani 1 1 d . . . . .
C28 C 0.1050(3) 0.4311(3) 0.8054(4) 0.047(2) Uani 1 1 d . . . . .
C29 C 0.0638(4) 0.4615(7) 0.5002(7) 0.126(6) Uani 1 1 d . U . . .
H29A H 0.073868 0.496368 0.505763 0.189 Uiso 1 1 calc R U . . .
H29B H 0.032041 0.460418 0.478979 0.189 Uiso 1 1 calc R U . . .
H29C H 0.059671 0.445375 0.538033 0.189 Uiso 1 1 calc R U . . .
C30 C 0.1097(5) 0.4574(6) 0.4058(7) 0.118(6) Uani 1 1 d . U . . .
H30A H 0.121060 0.492005 0.409806 0.177 Uiso 1 1 calc R U . . .
H30B H 0.134382 0.438250 0.383664 0.177 Uiso 1 1 calc R U . . .
H30C H 0.077567 0.456774 0.385421 0.177 Uiso 1 1 calc R U . . .
C31 C 0.0862(4) 0.3816(4) 0.4585(6) 0.076(4) Uani 1 1 d . . . . .
H31A H 0.111058 0.362745 0.436329 0.113 Uiso 1 1 calc R U . . .
H31B H 0.081877 0.366258 0.496804 0.113 Uiso 1 1 calc R U . . .
H31C H 0.054247 0.381301 0.437750 0.113 Uiso 1 1 calc R U . . .
C32 C 0.1895(4) 0.2057(4) 0.4462(4) 0.057(2) Uani 1 1 d . . . . .
H32A H 0.166676 0.228910 0.465559 0.085 Uiso 1 1 calc R U . . .
H32B H 0.204732 0.222226 0.412566 0.085 Uiso 1 1 calc R U . . .
H32C H 0.170951 0.176206 0.433164 0.085 Uiso 1 1 calc R U . . .
C33 C 0.2635(5) 0.1546(4) 0.4558(5) 0.074(4) Uani 1 1 d . . . . .
H33A H 0.290083 0.143864 0.482270 0.112 Uiso 1 1 calc R U . . .
H33B H 0.244535 0.125372 0.442755 0.112 Uiso 1 1 calc R U . . .
H33C H 0.278316 0.171392 0.422157 0.112 Uiso 1 1 calc R U . . .
C34 C 0.2052(5) 0.1606(4) 0.5367(5) 0.077(4) Uani 1 1 d . . . . .
H34A H 0.231189 0.150180 0.564110 0.115 Uiso 1 1 calc R U . . .
H34B H 0.180704 0.181574 0.556846 0.115 Uiso 1 1 calc R U . . .
H34C H 0.188442 0.130961 0.521002 0.115 Uiso 1 1 calc R U . . .
C35 C 0.2136(4) 0.1601(3) 0.7352(4) 0.056(2) Uani 1 1 d . . . . .
H35A H 0.240632 0.149453 0.709374 0.083 Uiso 1 1 calc R U . . .
H35B H 0.195927 0.130650 0.749975 0.083 Uiso 1 1 calc R U . . .
H35C H 0.190200 0.181325 0.713741 0.083 Uiso 1 1 calc R U . . .
C36 C 0.2713(3) 0.1538(3) 0.8197(5) 0.053(2) Uani 1 1 d . . . . .
H36A H 0.298050 0.142541 0.793808 0.079 Uiso 1 1 calc R U . . .
H36B H 0.285747 0.171955 0.852555 0.079 Uiso 1 1 calc R U . . .
H36C H 0.252589 0.124863 0.833956 0.079 Uiso 1 1 calc R U . . .
C37 C 0.1943(3) 0.2061(3) 0.8262(4) 0.047(2) Uani 1 1 d . . . . .
H37A H 0.209010 0.224866 0.858478 0.070 Uiso 1 1 calc R U . . .
H37B H 0.170839 0.227545 0.805121 0.070 Uiso 1 1 calc R U . . .
H37C H 0.176566 0.176870 0.841356 0.070 Uiso 1 1 calc R U . . .
C38 C 0.1123(5) 0.4490(6) 0.8676(6) 0.100(4) Uani 1 1 d . U . . .
H38A H 0.138245 0.428881 0.886337 0.150 Uiso 1 1 calc R U . . .
H38B H 0.122359 0.484151 0.867382 0.150 Uiso 1 1 calc R U . . .
H38C H 0.080835 0.445380 0.888990 0.150 Uiso 1 1 calc R U . . .
C39 C 0.0658(4) 0.4601(5) 0.7741(7) 0.098(5) Uani 1 1 d . U . . .
H39A H 0.062466 0.447315 0.734422 0.147 Uiso 1 1 calc R U . . .
H39B H 0.033852 0.456653 0.794426 0.147 Uiso 1 1 calc R U . . .
H39C H 0.075377 0.495424 0.772817 0.147 Uiso 1 1 calc R U . . .
C40 C 0.0892(4) 0.3765(5) 0.8107(7) 0.088(4) Uani 1 1 d . U . . .
H40A H 0.115198 0.357773 0.831351 0.131 Uiso 1 1 calc R U . . .
H40B H 0.057790 0.374414 0.832368 0.131 Uiso 1 1 calc R U . . .
H40C H 0.084605 0.362291 0.771916 0.131 Uiso 1 1 calc R U . . .
C41 C 0.3988(2) 0.5220(2) 0.3475(2) 0.0224(12) Uani 1 1 d . U . . .
C42 C 0.3749(2) 0.4811(2) 0.3207(3) 0.0299(14) Uani 1 1 d . U . . .
C43 C 0.3489(3) 0.4866(3) 0.2694(4) 0.055(2) Uani 1 1 d . U . . .
H43A H 0.334288 0.458007 0.251955 0.066 Uiso 1 1 calc R U . . .
C44 C 0.3435(4) 0.5325(3) 0.2426(5) 0.073(3) Uani 1 1 d . U . . .
C45 C 0.3661(3) 0.5732(3) 0.2689(4) 0.051(2) Uani 1 1 d . U . . .
H45A H 0.363210 0.605183 0.251449 0.061 Uiso 1 1 calc R U . . .
C46 C 0.3928(3) 0.5683(2) 0.3203(3) 0.0334(15) Uani 1 1 d . U . . .
C47 C 0.3110(6) 0.5392(4) 0.1893(5) 0.123(4) Uani 1 1 d D U . . .
C48 C 0.3322(6) 0.5784(5) 0.1483(5) 0.118(5) Uani 1 1 d D U . . .
H48A H 0.340223 0.608719 0.170145 0.177 Uiso 1 1 calc R U . . .
H48B H 0.362521 0.565409 0.129892 0.177 Uiso 1 1 calc R U . . .
H48C H 0.307382 0.586239 0.118324 0.177 Uiso 1 1 calc R U . . .
C49 C 0.2974(7) 0.4912(5) 0.1600(6) 0.150(5) Uani 1 1 d D U . . .
H49A H 0.276443 0.498196 0.126105 0.225 Uiso 1 1 calc R U . . .
H49B H 0.327866 0.473947 0.147563 0.225 Uiso 1 1 calc R U . . .
H49C H 0.278948 0.469877 0.187199 0.225 Uiso 1 1 calc R U . . .
C50 C 0.2593(6) 0.5603(8) 0.2087(8) 0.159(6) Uani 1 1 d D U . . .
H50A H 0.264160 0.592235 0.228694 0.239 Uiso 1 1 calc R U . . .
H50B H 0.238121 0.565331 0.174554 0.239 Uiso 1 1 calc R U . . .
H50C H 0.243215 0.536520 0.235117 0.239 Uiso 1 1 calc R U . . .
N1 N 0.1535(3) 0.3262(3) 0.6240(5) 0.080(2) Uani 1 1 d . U . . .
O14 O 0.0725(3) 0.3579(4) 0.6247(6) 0.122(3) Uani 1 1 d . U . . .
C51 C 0.1167(4) 0.3567(4) 0.6394(7) 0.087(3) Uani 1 1 d . U . . .
H51A H 0.126100 0.381954 0.666317 0.104 Uiso 1 1 calc R U . . .
C52 C 0.2046(4) 0.3281(4) 0.6373(7) 0.090(3) Uani 1 1 d . U . . .
H52A H 0.221632 0.299745 0.619075 0.135 Uiso 1 1 calc R U . . .
H52B H 0.218745 0.359373 0.622676 0.135 Uiso 1 1 calc R U . . .
H52C H 0.208984 0.326395 0.679480 0.135 Uiso 1 1 calc R U . . .
C53 C 0.1427(5) 0.2950(5) 0.5725(6) 0.096(4) Uani 1 1 d . U . . .
H53A H 0.171597 0.273672 0.564130 0.144 Uiso 1 1 calc R U . . .
H53B H 0.113454 0.274056 0.580256 0.144 Uiso 1 1 calc R U . . .
H53C H 0.136006 0.316590 0.539086 0.144 Uiso 1 1 calc R U . . .
N2 N 0.0647(4) 0.5933(5) 0.6994(7) 0.111(3) Uani 1 1 d . U . . .
O15 O 0.0709(3) 0.5238(3) 0.6406(6) 0.110(3) Uani 1 1 d . U . . .
C54 C 0.0465(5) 0.5571(6) 0.6616(7) 0.104(4) Uani 1 1 d . U . . .
H54A H 0.012125 0.558744 0.651622 0.125 Uiso 1 1 calc R U . . .
C55 C 0.0324(6) 0.6336(7) 0.7233(9) 0.132(5) Uani 1 1 d . U . . .
H55A H 0.052239 0.655115 0.748841 0.198 Uiso 1 1 calc R U . . .
H55B H 0.018714 0.653489 0.691371 0.198 Uiso 1 1 calc R U . . .
H55C H 0.004980 0.618624 0.745481 0.198 Uiso 1 1 calc R U . . .
C56 C 0.1171(5) 0.5954(6) 0.7186(8) 0.113(4) Uani 1 1 d . U . . .
H56A H 0.121665 0.623772 0.744909 0.170 Uiso 1 1 calc R U . . .
H56B H 0.125641 0.564358 0.738817 0.170 Uiso 1 1 calc R U . . .
H56C H 0.138929 0.599427 0.684734 0.170 Uiso 1 1 calc R U . . .
N3 N 0.0811(4) 0.6427(6) 0.5622(6) 0.126(4) Uani 1 1 d . U . . .
O16 O 0.1175(2) 0.6932(3) 0.6311(5) 0.088(2) Uani 1 1 d . U . . .
C57 C 0.0830(6) 0.6794(7) 0.6006(8) 0.121(4) Uani 1 1 d . U . . .
H57A H 0.052874 0.697728 0.605140 0.145 Uiso 1 1 calc R U . . .
C58 C 0.1254(6) 0.6084(8) 0.5576(9) 0.144(5) Uani 1 1 d . U . . .
H58A H 0.119026 0.583118 0.527666 0.217 Uiso 1 1 calc R U . . .
H58B H 0.155129 0.627754 0.547025 0.217 Uiso 1 1 calc R U . . .
H58C H 0.131024 0.591824 0.594947 0.217 Uiso 1 1 calc R U . . .
C59 C 0.0360(7) 0.6263(9) 0.5365(9) 0.154(6) Uani 1 1 d . U . . .
H59A H 0.043162 0.598892 0.509445 0.231 Uiso 1 1 calc R U . . .
H59B H 0.013184 0.614468 0.566741 0.231 Uiso 1 1 calc R U . . .
H59C H 0.020521 0.653984 0.515331 0.231 Uiso 1 1 calc R U . . .
C60 C 0.2497(6) 0.5563(7) 0.8038(9) 0.155(9) Uani 1 1 d D . . . .
H60A H 0.239848 0.524225 0.821779 0.185 Uiso 1 1 calc R U . . .
H60B H 0.238382 0.555780 0.762884 0.185 Uiso 1 1 calc R U . . .
C61 C 0.2237(6) 0.5981(6) 0.8349(8) 0.132(6) Uani 1 1 d D . . . .
H61A H 0.187478 0.593208 0.832547 0.199 Uiso 1 1 calc R U . . .
H61B H 0.234049 0.598418 0.875665 0.199 Uiso 1 1 calc R U . . .
H61C H 0.232581 0.629999 0.816722 0.199 Uiso 1 1 calc R U . . .
C62 C 0.2485(5) 0.5629(8) 0.4690(9) 0.087(5) Uiso 0.602(16) 1 d D U P A 1
H62A H 0.246199 0.594735 0.490759 0.104 Uiso 0.602(16) 1 calc R U P A 1
H62B H 0.230974 0.536557 0.491200 0.104 Uiso 0.602(16) 1 calc R U P A 1
C63 C 0.2253(11) 0.5686(13) 0.4071(11) 0.134(7) Uiso 0.602(16) 1 d D U P A 1
H63A H 0.190033 0.577900 0.410568 0.202 Uiso 0.602(16) 1 calc R U P A 1
H63B H 0.243275 0.594724 0.385768 0.202 Uiso 0.602(16) 1 calc R U P A 1
H63C H 0.228142 0.536895 0.386206 0.202 Uiso 0.602(16) 1 calc R U P A 1
C62' C 0.2805(10) 0.5870(11) 0.4266(14) 0.108(7) Uiso 0.398(16) 1 d D U P A 2
H62C H 0.286560 0.577843 0.385576 0.130 Uiso 0.398(16) 1 calc R U P A 2
H62D H 0.300573 0.617152 0.434940 0.130 Uiso 0.398(16) 1 calc R U P A 2
C63' C 0.2255(9) 0.6007(12) 0.4329(16) 0.084(7) Uiso 0.398(16) 1 d D U P A 2
H63D H 0.217469 0.628176 0.406442 0.125 Uiso 0.398(16) 1 calc R U P A 2
H63E H 0.204794 0.571614 0.423420 0.125 Uiso 0.398(16) 1 calc R U P A 2
H63F H 0.218860 0.611070 0.472969 0.125 Uiso 0.398(16) 1 calc R U P A 2
O17 O 0.500000 0.500000 0.7060(8) 0.101(5) Uiso 1 4 d DS U P . .
H17B H 0.517964 0.513688 0.680735 0.152 Uiso 0.25 1 calc R U P . .
C64 C 0.504(3) 0.5263(11) 0.7567(8) 0.075(8) Uiso 0.25 1 d D U P . .
H64A H 0.479786 0.552598 0.756092 0.089 Uiso 0.25 1 d R U P . .
H64B H 0.536342 0.541979 0.756092 0.089 Uiso 0.25 1 d R U P . .
C65 C 0.500000 0.500000 0.8130(10) 0.087(6) Uiso 1 4 d DS U P . .
H65A H 0.476481 0.517473 0.838450 0.131 Uiso 0.25 1 d R U P . .
H65B H 0.487640 0.466199 0.805185 0.131 Uiso 0.25 1 d R U P . .
H65C H 0.532723 0.498026 0.831878 0.131 Uiso 0.25 1 d R U P . .

loop_
_atom_site_aniso_label
_atom_site_aniso_U_11
_atom_site_aniso_U_22
_atom_site_aniso_U_33
_atom_site_aniso_U_23
_atom_site_aniso_U_13
_atom_site_aniso_U_12
Ni1 0.0182(3) 0.0197(3) 0.0213(3) 0.0005(4) 0.0019(4) -0.0017(2)
Ni2 0.0151(4) 0.0150(4) 0.0231(4) 0.0017(3) 0.0014(3) -0.0003(3)
Ni3 0.0185(3) 0.0217(3) 0.0230(3) 0.0032(4) 0.0013(4) -0.0012(2)
Ni4 0.0250(5) 0.0207(4) 0.0320(5) 0.0021(4) -0.0003(4) 0.0011(3)
Ni5 0.0142(3) 0.0173(3) 0.0185(4) -0.0010(3) 0.0003(3) -0.0018(3)
V1 0.0140(5) 0.0149(5) 0.0194(5) 0.0001(4) 0.0011(4) 0.0008(4)
V2 0.0338(7) 0.0258(6) 0.0239(6) -0.0003(5) -0.0001(5) -0.0033(5)
Cl1 0.0236(6) 0.0276(6) 0.0311(8) 0.0013(7) 0.0001(7) -0.0031(5)
Cl2 0.0228(9) 0.0228(9) 0.0186(14) 0.000 0.000 0.000
S1 0.0194(6) 0.0215(6) 0.0273(7) 0.0011(8) 0.0045(8) 0.0017(5)
S2 0.0208(8) 0.0209(8) 0.0250(8) -0.0010(6) -0.0008(7) -0.0005(6)
S3 0.0256(6) 0.0179(6) 0.0282(7) 0.0047(8) 0.0058(8) 0.0010(5)
S4 0.0327(9) 0.0243(8) 0.0237(8) 0.0024(7) 0.0051(7) 0.0006(7)
S5 0.0188(7) 0.0192(7) 0.0265(8) -0.0019(6) -0.0028(6) -0.0015(6)
O1 0.016(2) 0.022(2) 0.027(2) -0.0003(19) 0.0000(19) -0.0032(18)
O2 0.017(2) 0.018(2) 0.031(3) 0.0029(19) -0.0023(19) -0.0049(18)
O3 0.026(2) 0.017(2) 0.028(2) 0.0021(19) 0.011(2) -0.0007(18)
O4 0.017(2) 0.024(2) 0.030(3) 0.012(2) 0.0082(19) 0.0039(18)
O5 0.024(2) 0.0130(19) 0.020(2) 0.0005(15) -0.0056(17) -0.0002(16)
O6 0.023(2) 0.018(2) 0.027(2) -0.0015(18) 0.0052(19) -0.0004(18)
O7 0.023(2) 0.017(2) 0.024(2) -0.0018(18) 0.0054(18) -0.0005(17)
O8 0.021(2) 0.017(2) 0.025(2) -0.0038(18) 0.0098(18) -0.0034(17)
O9 0.021(2) 0.064(3) 0.042(3) 0.002(3) -0.015(2) 0.013(2)
O10 0.073(4) 0.029(3) 0.036(3) -0.002(2) -0.017(3) -0.007(3)
O11 0.029(3) 0.022(2) 0.024(2) -0.0032(18) 0.003(2) -0.0025(19)
O12 0.063(4) 0.034(3) 0.044(3) 0.012(3) -0.014(3) -0.018(3)
O13 0.064(4) 0.156(7) 0.044(4) -0.016(4) 0.006(3) 0.025(5)
C1 0.017(3) 0.017(3) 0.028(3) 0.005(3) 0.001(3) 0.002(3)
C2 0.020(3) 0.024(3) 0.026(3) -0.001(3) 0.006(3) -0.001(3)
C3 0.020(3) 0.027(4) 0.038(4) 0.006(3) 0.004(3) 0.004(3)
C4 0.020(3) 0.032(4) 0.042(4) -0.003(3) -0.008(3) 0.000(3)
C5 0.026(4) 0.029(4) 0.030(4) -0.004(3) -0.004(3) -0.001(3)
C6 0.019(3) 0.024(3) 0.031(4) 0.000(3) -0.004(3) -0.002(3)
C7 0.022(3) 0.018(3) 0.019(3) -0.002(3) 0.007(3) -0.002(3)
C8 0.026(3) 0.020(3) 0.027(4) -0.003(3) -0.001(3) 0.000(3)
C9 0.033(4) 0.031(4) 0.026(4) -0.003(3) 0.005(3) -0.011(3)
C10 0.051(5) 0.031(4) 0.025(4) 0.002(3) -0.003(3) -0.015(3)
C11 0.042(4) 0.030(4) 0.027(4) -0.007(3) 0.007(3) -0.009(3)
C12 0.027(3) 0.017(3) 0.026(3) -0.004(3) 0.005(3) -0.005(3)
C13 0.020(3) 0.025(3) 0.027(4) 0.006(3) 0.002(3) -0.003(3)
C14 0.020(3) 0.025(3) 0.023(3) 0.004(3) 0.005(3) 0.003(3)
C15 0.032(4) 0.017(3) 0.029(4) -0.002(3) -0.001(3) 0.001(3)
C16 0.028(4) 0.023(4) 0.037(4) 0.011(3) 0.002(3) -0.005(3)
C17 0.031(4) 0.034(4) 0.023(4) 0.009(3) 0.009(3) 0.004(3)
C18 0.023(3) 0.020(3) 0.027(4) 0.005(3) 0.000(3) 0.000(3)
C19 0.024(3) 0.022(3) 0.027(4) 0.003(3) 0.006(3) -0.006(3)
C20 0.027(4) 0.020(3) 0.028(4) 0.003(3) 0.007(3) 0.002(3)
C21 0.035(4) 0.029(4) 0.030(4) -0.002(3) 0.012(3) -0.003(3)
C22 0.032(4) 0.030(4) 0.037(4) -0.003(3) 0.014(3) -0.002(3)
C23 0.027(4) 0.027(4) 0.038(4) 0.002(3) 0.005(3) 0.002(3)
C24 0.026(4) 0.021(3) 0.032(4) -0.001(3) 0.012(3) 0.000(3)
C25 0.023(4) 0.052(5) 0.055(5) -0.007(4) -0.014(4) 0.004(3)
C26 0.087(7) 0.042(5) 0.039(5) 0.004(4) -0.014(5) -0.038(5)
C27 0.034(4) 0.033(4) 0.043(4) 0.008(3) 0.012(3) -0.009(3)
C28 0.033(4) 0.055(5) 0.053(5) -0.002(4) 0.019(4) -0.003(4)
C29 0.036(6) 0.205(15) 0.137(12) -0.084(11) -0.039(7) 0.040(8)
C30 0.058(7) 0.181(14) 0.116(10) 0.093(10) -0.036(7) -0.005(8)
C31 0.038(5) 0.068(7) 0.121(11) -0.001(6) -0.035(6) -0.009(5)
C32 0.059(5) 0.063(6) 0.049(5) -0.010(5) -0.012(5) -0.029(5)
C33 0.117(9) 0.043(5) 0.063(7) -0.024(5) -0.035(6) 0.010(5)
C34 0.083(8) 0.073(7) 0.075(8) 0.014(6) -0.013(6) -0.051(6)
C35 0.057(5) 0.044(5) 0.066(6) -0.007(4) 0.026(5) -0.030(4)
C36 0.055(5) 0.038(4) 0.065(6) 0.024(4) 0.018(4) 0.005(4)
C37 0.051(5) 0.034(4) 0.056(5) 0.004(4) 0.018(4) -0.017(4)
C38 0.065(7) 0.151(10) 0.084(7) -0.046(7) 0.048(6) -0.023(7)
C39 0.042(6) 0.110(9) 0.141(11) 0.062(9) 0.052(7) 0.023(6)
C40 0.058(7) 0.074(7) 0.130(11) 0.034(7) 0.031(7) -0.011(5)
C41 0.023(3) 0.027(3) 0.018(3) 0.002(2) -0.004(2) 0.001(2)
C42 0.032(3) 0.025(3) 0.032(3) 0.002(3) -0.009(3) -0.006(3)
C43 0.073(5) 0.033(4) 0.060(5) 0.007(3) -0.042(4) -0.015(4)
C44 0.106(6) 0.043(4) 0.069(5) 0.020(4) -0.062(5) -0.021(4)
C45 0.074(5) 0.030(4) 0.050(4) 0.014(3) -0.034(4) -0.010(3)
C46 0.041(4) 0.024(3) 0.036(4) 0.002(3) -0.011(3) -0.002(3)
C47 0.175(8) 0.094(6) 0.101(6) 0.035(5) -0.096(6) -0.028(6)
C48 0.177(11) 0.104(8) 0.074(8) 0.035(6) -0.074(8) -0.027(8)
C49 0.212(11) 0.129(9) 0.110(8) 0.020(7) -0.117(8) -0.040(9)
C50 0.165(12) 0.168(12) 0.144(11) 0.026(10) -0.084(10) -0.006(10)
N1 0.072(4) 0.054(4) 0.114(6) -0.016(4) 0.020(5) -0.013(3)
O14 0.087(5) 0.115(6) 0.166(9) 0.007(7) 0.013(7) -0.002(5)
C51 0.083(6) 0.071(5) 0.107(7) -0.016(6) 0.030(7) -0.015(5)
C52 0.080(6) 0.083(6) 0.107(7) -0.009(8) 0.012(8) -0.018(5)
C53 0.109(8) 0.085(7) 0.094(8) -0.029(6) 0.007(7) 0.000(7)
N2 0.076(6) 0.102(6) 0.155(8) 0.007(6) 0.018(6) 0.010(5)
O15 0.078(5) 0.108(6) 0.145(7) 0.002(7) 0.004(6) 0.003(4)
C54 0.073(6) 0.104(8) 0.136(9) 0.009(7) 0.010(6) 0.004(6)
C55 0.089(9) 0.140(10) 0.166(12) 0.002(10) 0.032(9) 0.012(8)
C56 0.086(8) 0.097(8) 0.157(11) 0.011(8) 0.010(8) -0.007(7)
N3 0.073(6) 0.172(9) 0.133(8) -0.028(7) 0.005(6) -0.009(6)
O16 0.057(4) 0.092(5) 0.115(6) -0.028(6) -0.006(5) -0.012(3)
C57 0.086(7) 0.148(9) 0.130(9) -0.028(8) 0.013(7) -0.007(7)
C58 0.091(9) 0.182(13) 0.160(12) -0.044(11) 0.021(9) 0.027(9)
C59 0.101(10) 0.214(14) 0.147(12) -0.013(11) -0.009(9) -0.006(10)
C60 0.079(10) 0.180(18) 0.20(2) -0.062(15) 0.088(12) -0.009(10)
C61 0.107(11) 0.141(14) 0.150(15) -0.008(12) 0.041(11) 0.029(10)

loop_
_atom_type_symbol
_atom_type_description
_atom_type_scat_dispersion_real
_atom_type_scat_dispersion_imag
_atom_type_scat_source
C C 0.0033 0.0016 'International Tables Vol C Tables 4.2.6.8 and 6.1.1.4'
H H 0.0000 0.0000 'International Tables Vol C Tables 4.2.6.8 and 6.1.1.4'
Cl Cl 0.1484 0.1585 'International Tables Vol C Tables 4.2.6.8 and 6.1.1.4'
Ni Ni 0.3393 1.1124 'International Tables Vol C Tables 4.2.6.8 and 6.1.1.4'
O O 0.0106 0.0060 'International Tables Vol C Tables 4.2.6.8 and 6.1.1.4'
S S 0.1246 0.1234 'International Tables Vol C Tables 4.2.6.8 and 6.1.1.4'
V V 0.3005 0.5294 'International Tables Vol C Tables 4.2.6.8 and 6.1.1.4'
N N 0.0061 0.0033 'International Tables Vol C Tables 4.2.6.8 and 6.1.1.4'

loop_
_geom_angle_atom_site_label_1
_geom_angle_atom_site_label_2
_geom_angle_atom_site_label_3
_geom_angle
_geom_angle_site_symmetry_1
_geom_angle_site_symmetry_3
_geom_angle_publ_flag
O1 Ni1 O4 93.44(15) . . ?
O1 Ni1 O11 173.06(19) . . ?
O4 Ni1 O11 93.2(2) . . ?
O1 Ni1 O6 91.89(18) . . ?
O4 Ni1 O6 174.16(19) . . ?
O11 Ni1 O6 81.38(14) . . ?
O1 Ni1 S1 84.05(13) . . ?
O4 Ni1 S1 84.26(13) . . ?
O11 Ni1 S1 98.53(14) . . ?
O6 Ni1 S1 98.69(13) . . ?
O1 Ni1 Cl1 79.89(13) . . ?
O4 Ni1 Cl1 82.88(13) . . ?
O11 Ni1 Cl1 99.04(14) . . ?
O6 Ni1 Cl1 95.71(13) . . ?
S1 Ni1 Cl1 158.73(5) . . ?
O2 Ni2 O1 94.70(19) . . ?
O2 Ni2 O7 170.92(18) . . ?
O1 Ni2 O7 94.25(18) . . ?
O2 Ni2 O8 90.44(18) . 3_655 ?
O1 Ni2 O8 174.31(18) . 3_655 ?
O7 Ni2 O8 80.55(17) . 3_655 ?
O2 Ni2 S2 83.88(13) . . ?
O1 Ni2 S2 82.56(14) . . ?
O7 Ni2 S2 98.81(14) . . ?
O8 Ni2 S2 100.45(14) 3_655 . ?
O2 Ni2 Cl1 82.71(13) . . ?
O1 Ni2 Cl1 81.72(14) . . ?
O7 Ni2 Cl1 97.08(13) . . ?
O8 Ni2 Cl1 96.55(13) 3_655 . ?
S2 Ni2 Cl1 158.37(6) . . ?
O2 Ni3 O3 96.89(15) . . ?
O2 Ni3 O11 171.38(19) . 3_655 ?
O3 Ni3 O11 91.26(19) . 3_655 ?
O2 Ni3 O6 90.75(18) . 3_655 ?
O3 Ni3 O6 171.60(19) . 3_655 ?
O11 Ni3 O6 80.95(14) 3_655 3_655 ?
O2 Ni3 S3 82.93(13) . . ?
O3 Ni3 S3 84.38(13) . . ?
O11 Ni3 S3 100.74(14) 3_655 . ?
O6 Ni3 S3 100.10(13) 3_655 . ?
O2 Ni3 Cl1 79.19(13) . . ?
O3 Ni3 Cl1 81.43(13) . . ?
O11 Ni3 Cl1 99.34(14) 3_655 . ?
O6 Ni3 Cl1 96.64(13) 3_655 . ?
S3 Ni3 Cl1 155.58(5) . . ?
O12 Ni4 O3 90.6(2) 3_655 . ?
O12 Ni4 O4 171.0(2) 3_655 . ?
O3 Ni4 O4 91.7(2) . . ?
O12 Ni4 O10 87.1(3) 3_655 . ?
O3 Ni4 O10 175.8(2) . . ?
O4 Ni4 O10 89.9(2) . . ?
O12 Ni4 S4 105.3(2) 3_655 . ?
O3 Ni4 S4 84.23(13) . . ?
O4 Ni4 S4 83.53(13) . . ?
O10 Ni4 S4 99.76(19) . . ?
O5 Ni5 O5 96.1(2) 4_565 . ?
O5 Ni5 O8 170.61(18) 4_565 . ?
O5 Ni5 O8 92.88(17) . . ?
O5 Ni5 O7 89.94(17) 4_565 4_565 ?
O5 Ni5 O7 173.13(18) . 4_565 ?
O8 Ni5 O7 80.92(18) . 4_565 ?
O5 Ni5 S5 84.53(12) 4_565 4_565 ?
O5 Ni5 S5 82.49(11) . 4_565 ?
O8 Ni5 S5 99.28(14) . 4_565 ?
O7 Ni5 S5 101.35(13) 4_565 4_565 ?
O5 Ni5 Cl2 81.10(12) 4_565 . ?
O5 Ni5 Cl2 80.83(11) . . ?
O8 Ni5 Cl2 97.80(14) . . ?
O7 Ni5 Cl2 96.99(13) 4_565 . ?
S5 Ni5 Cl2 156.63(7) 4_565 . ?
O6 V1 O8 110.3(2) . . ?
O6 V1 O7 110.7(2) . . ?
O8 V1 O7 110.7(2) . . ?
O6 V1 O9 108.6(2) . . ?
O8 V1 O9 108.6(3) . . ?
O7 V1 O9 107.9(2) . . ?
O10 V2 O12 109.9(3) . . ?
O10 V2 O11 109.1(2) . . ?
O12 V2 O11 111.1(3) . . ?
O10 V2 O13 110.5(4) . . ?
O12 V2 O13 106.8(4) . . ?
O11 V2 O13 109.4(3) . . ?
Ni2 Cl1 Ni1 78.40(5) . . ?
Ni2 Cl1 Ni3 78.07(5) . . ?
Ni1 Cl1 Ni3 122.14(5) . . ?
Ni5 Cl2 Ni5 76.94(5) . 3_655 ?
Ni5 Cl2 Ni5 76.94(5) . 4_565 ?
Ni5 Cl2 Ni5 123.24(11) 3_655 4_565 ?
Ni5 Cl2 Ni5 123.24(11) . 2_665 ?
Ni5 Cl2 Ni5 76.94(5) 3_655 2_665 ?
Ni5 Cl2 Ni5 76.94(5) 4_565 2_665 ?
C2 S1 C24 105.4(2) . . ?
C2 S1 Ni1 94.8(2) . . ?
C24 S1 Ni1 93.3(2) . . ?
C6 S2 C8 102.0(3) . . ?
C6 S2 Ni2 95.0(2) . . ?
C8 S2 Ni2 93.7(2) . . ?
C12 S3 C14 101.0(2) . . ?
C12 S3 Ni3 95.5(2) . . ?
C14 S3 Ni3 94.2(2) . . ?
C18 S4 C20 103.6(3) . . ?
C18 S4 Ni4 94.9(2) . . ?
C20 S4 Ni4 94.4(2) . . ?
C42 S5 C46 103.9(3) . 3_655 ?
C42 S5 Ni5 93.4(2) . 3_655 ?
C46 S5 Ni5 95.3(2) 3_655 3_655 ?
C1 O1 Ni1 121.8(4) . . ?
C1 O1 Ni2 122.1(4) . . ?
Ni1 O1 Ni2 113.1(2) . . ?
C7 O2 Ni2 121.6(4) . . ?
C7 O2 Ni3 123.5(4) . . ?
Ni2 O2 Ni3 114.6(2) . . ?
C13 O3 Ni3 121.0(4) . . ?
C13 O3 Ni4 120.7(4) . . ?
Ni3 O3 Ni4 117.4(2) . . ?
C19 O4 Ni1 120.3(4) . . ?
C19 O4 Ni4 121.4(4) . . ?
Ni1 O4 Ni4 114.6(2) . . ?
C41 O5 Ni5 121.2(3) . 3_655 ?
C41 O5 Ni5 123.1(3) . . ?
Ni5 O5 Ni5 114.71(19) 3_655 . ?
V1 O6 Ni1 131.3(2) . . ?
V1 O6 Ni3 130.3(2) . 4_565 ?
Ni1 O6 Ni3 96.38(19) . 4_565 ?
V1 O7 Ni2 129.3(2) . . ?
V1 O7 Ni5 131.0(2) . 3_655 ?
Ni2 O7 Ni5 98.26(18) . 3_655 ?
V1 O8 Ni5 129.2(2) . . ?
V1 O8 Ni2 131.2(2) . 4_565 ?
Ni5 O8 Ni2 98.60(18) . 4_565 ?
C62' O9 V1 138.6(15) . . ?
C62 O9 V1 134.7(10) . . ?
V2 O10 Ni4 135.6(3) . . ?
V2 O11 Ni1 131.2(3) . . ?
V2 O11 Ni3 127.7(3) . 4_565 ?
Ni1 O11 Ni3 99.8(2) . 4_565 ?
V2 O12 Ni4 131.6(3) . 4_565 ?
C60 O13 V2 135.1(9) . . ?
O1 C1 C6 122.1(6) . . ?
O1 C1 C2 121.5(6) . . ?
C6 C1 C2 116.4(6) . . ?
C3 C2 C1 120.8(6) . . ?
C3 C2 S1 122.1(5) . . ?
C1 C2 S1 116.9(5) . . ?
C2 C3 C4 122.7(7) . . ?
C5 C4 C3 115.9(6) . . ?
C5 C4 C25 120.3(7) . . ?
C3 C4 C25 123.7(7) . . ?
C6 C5 C4 123.4(7) . . ?
C5 C6 C1 120.8(6) . . ?
C5 C6 S2 122.1(5) . . ?
C1 C6 S2 117.1(5) . . ?
O2 C7 C8 122.1(6) . . ?
O2 C7 C12 119.9(6) . . ?
C8 C7 C12 118.1(6) . . ?
C7 C8 C9 120.7(6) . . ?
C7 C8 S2 118.6(5) . . ?
C9 C8 S2 120.6(5) . . ?
C8 C9 C10 122.2(7) . . ?
C9 C10 C11 117.1(7) . . ?
C9 C10 C26 123.1(7) . . ?
C11 C10 C26 119.6(7) . . ?
C12 C11 C10 120.9(7) . . ?
C11 C12 C7 121.0(7) . . ?
C11 C12 S3 120.9(6) . . ?
C7 C12 S3 118.1(5) . . ?
O3 C13 C14 122.0(6) . . ?
O3 C13 C18 122.1(6) . . ?
C14 C13 C18 115.9(6) . . ?
C15 C14 C13 122.2(6) . . ?
C15 C14 S3 119.7(5) . . ?
C13 C14 S3 118.2(5) . . ?
C14 C15 C16 122.1(6) . . ?
C15 C16 C17 117.1(6) . . ?
C15 C16 C27 120.3(6) . . ?
C17 C16 C27 122.4(6) . . ?
C16 C17 C18 121.2(6) . . ?
C17 C18 C13 121.5(6) . . ?
C17 C18 S4 120.6(5) . . ?
C13 C18 S4 117.8(5) . . ?
O4 C19 C24 122.1(6) . . ?
O4 C19 C20 120.3(6) . . ?
C24 C19 C20 117.6(6) . . ?
C21 C20 C19 121.4(7) . . ?
C21 C20 S4 120.0(5) . . ?
C19 C20 S4 118.6(5) . . ?
C20 C21 C22 120.8(7) . . ?
C23 C22 C21 118.3(7) . . ?
C23 C22 C28 122.2(7) . . ?
C21 C22 C28 119.5(7) . . ?
C22 C23 C24 120.6(7) . . ?
C19 C24 C23 121.2(6) . . ?
C19 C24 S1 119.0(5) . . ?
C23 C24 S1 119.5(5) . . ?
C31 C25 C29 107.1(10) . . ?
C31 C25 C30 108.5(10) . . ?
C29 C25 C30 110.9(11) . . ?
C31 C25 C4 109.2(7) . . ?
C29 C25 C4 111.5(8) . . ?
C30 C25 C4 109.7(8) . . ?
C32 C26 C33 108.2(8) . . ?
C32 C26 C34 109.0(9) . . ?
C33 C26 C34 106.3(9) . . ?
C32 C26 C10 113.5(8) . . ?
C33 C26 C10 108.2(9) . . ?
C34 C26 C10 111.4(7) . . ?
C37 C27 C35 110.6(7) . . ?
C37 C27 C16 111.9(7) . . ?
C35 C27 C16 109.5(7) . . ?
C37 C27 C36 108.5(7) . . ?
C35 C27 C36 108.0(8) . . ?
C16 C27 C36 108.1(6) . . ?
C39 C28 C38 112.4(10) . . ?
C39 C28 C40 110.1(10) . . ?
C38 C28 C40 105.1(10) . . ?
C39 C28 C22 112.2(8) . . ?
C38 C28 C22 107.6(8) . . ?
C40 C28 C22 109.2(7) . . ?
O5 C41 C46 121.9(5) . . ?
O5 C41 C42 121.9(5) . . ?
C46 C41 C42 116.1(5) . . ?
C43 C42 C41 121.3(6) . . ?
C43 C42 S5 120.1(5) . . ?
C41 C42 S5 118.5(5) . . ?
C42 C43 C44 122.1(7) . . ?
C43 C44 C45 117.2(7) . . ?
C43 C44 C47 121.8(8) . . ?
C45 C44 C47 120.8(8) . . ?
C44 C45 C46 121.6(7) . . ?
C45 C46 C41 121.7(6) . . ?
C45 C46 S5 121.4(5) . 4_565 ?
C41 C46 S5 116.9(5) . 4_565 ?
C49 C47 C44 113.8(10) . . ?
C49 C47 C48 113.7(12) . . ?
C44 C47 C48 111.8(10) . . ?
C49 C47 C50 103.0(14) . . ?
C44 C47 C50 108.7(12) . . ?
C48 C47 C50 105.0(12) . . ?
C51 N1 C52 130.0(11) . . ?
C51 N1 C53 114.7(11) . . ?
C52 N1 C53 112.7(10) . . ?
O14 C51 N1 130.8(13) . . ?
C54 N2 C56 123.2(12) . . ?
C54 N2 C55 122.2(13) . . ?
C56 N2 C55 114.6(14) . . ?
O15 C54 N2 125.3(14) . . ?
C57 N3 C59 123.1(16) . . ?
C57 N3 C58 118.1(15) . . ?
C59 N3 C58 116.8(17) . . ?
O16 C57 N3 129.9(16) . . ?
O13 C60 C61 113.4(14) . . ?
O9 C62 C63 105.2(16) . . ?
O9 C62' C63' 117(2) . . ?
C64 O17 C64 63(3) 4_565 3_655 ?
C64 O17 C64 43.2(16) 4_565 2_665 ?
C64 O17 C64 43.2(16) 3_655 2_665 ?
C64 O17 C64 43.2(16) 4_565 . ?
C64 O17 C64 43.2(16) 3_655 . ?
C64 O17 C64 63(3) 2_665 . ?
C64 C64 C64 90.00(3) 4_565 3_655 ?
C64 C64 O17 68.4(8) 4_565 . ?
C64 C64 O17 68.4(8) 3_655 . ?
C64 C64 C64 45.00(4) 4_565 2_665 ?
C64 C64 C64 45.001(14) 3_655 2_665 ?
O17 C64 C64 58.6(13) . 2_665 ?
C64 C64 C65 70.1(8) 4_565 . ?
C64 C64 C65 70.1(8) 3_655 . ?
O17 C64 C65 120(2) . . ?
C64 C64 C65 61.2(11) 2_665 . ?
C64 C65 C64 58(2) . 2_665 ?
C64 C65 C64 39.8(15) . 3_655 ?
C64 C65 C64 39.8(15) 2_665 3_655 ?
C64 C65 C64 39.8(15) . 4_565 ?
C64 C65 C64 39.8(15) 2_665 4_565 ?
C64 C65 C64 58(2) 3_655 4_565 ?

loop_
_geom_bond_atom_site_label_1
_geom_bond_atom_site_label_2
_geom_bond_distance
_geom_bond_site_symmetry_2
_geom_bond_publ_flag
Ni1 O1 1.959(4) . ?
Ni1 O4 1.978(4) . ?
Ni1 O11 1.990(5) . ?
Ni1 O6 2.049(4) . ?
Ni1 S1 2.4456(14) . ?
Ni1 Cl1 2.6487(15) . ?
Ni2 O2 1.965(4) . ?
Ni2 O1 1.987(4) . ?
Ni2 O7 2.019(4) . ?
Ni2 O8 2.046(4) 3_655 ?
Ni2 S2 2.4666(18) . ?
Ni2 Cl1 2.5588(19) . ?
Ni3 O2 1.967(4) . ?
Ni3 O3 1.981(4) . ?
Ni3 O11 2.005(5) 3_655 ?
Ni3 O6 2.052(4) 3_655 ?
Ni3 S3 2.4375(14) . ?
Ni3 Cl1 2.6925(15) . ?
Ni4 O12 1.980(5) 3_655 ?
Ni4 O3 1.986(5) . ?
Ni4 O4 1.987(5) . ?
Ni4 O10 1.995(5) . ?
Ni4 S4 2.424(2) . ?
Ni5 O5 1.961(4) 4_565 ?
Ni5 O5 1.977(4) . ?
Ni5 O8 2.006(4) . ?
Ni5 O7 2.044(4) 4_565 ?
Ni5 S5 2.4500(16) 4_565 ?
Ni5 Cl2 2.6645(15) . ?
V1 O6 1.694(5) . ?
V1 O8 1.700(4) . ?
V1 O7 1.707(4) . ?
V1 O9 1.761(5) . ?
V2 O10 1.642(6) . ?
V2 O12 1.660(6) . ?
V2 O11 1.712(5) . ?
V2 O13 1.747(7) . ?
S1 C2 1.785(7) . ?
S1 C24 1.790(7) . ?
S2 C6 1.787(7) . ?
S2 C8 1.799(7) . ?
S3 C12 1.784(7) . ?
S3 C14 1.789(6) . ?
S4 C18 1.779(7) . ?
S4 C20 1.786(7) . ?
S5 C42 1.781(6) . ?
S5 C46 1.790(7) 3_655 ?
O1 C1 1.321(8) . ?
O2 C7 1.342(8) . ?
O3 C13 1.316(8) . ?
O4 C19 1.324(8) . ?
O5 C41 1.310(7) . ?
O9 C62' 1.328(13) . ?
O9 C62 1.371(12) . ?
O13 C60 1.373(17) . ?
C1 C6 1.407(10) . ?
C1 C2 1.435(9) . ?
C2 C3 1.360(10) . ?
C3 C4 1.407(11) . ?
C4 C5 1.387(10) . ?
C4 C25 1.527(10) . ?
C5 C6 1.370(10) . ?
C7 C8 1.376(10) . ?
C7 C12 1.401(9) . ?
C8 C9 1.382(10) . ?
C9 C10 1.383(10) . ?
C10 C11 1.402(11) . ?
C10 C26 1.541(10) . ?
C11 C12 1.380(10) . ?
C13 C14 1.408(10) . ?
C13 C18 1.408(10) . ?
C14 C15 1.378(9) . ?
C15 C16 1.387(10) . ?
C16 C17 1.397(10) . ?
C16 C27 1.530(9) . ?
C17 C18 1.404(10) . ?
C19 C24 1.380(10) . ?
C19 C20 1.404(10) . ?
C20 C21 1.388(10) . ?
C21 C22 1.409(11) . ?
C22 C23 1.373(11) . ?
C22 C28 1.547(10) . ?
C23 C24 1.430(10) . ?
C25 C31 1.494(14) . ?
C25 C29 1.515(15) . ?
C25 C30 1.521(15) . ?
C26 C32 1.473(14) . ?
C26 C33 1.512(15) . ?
C26 C34 1.534(13) . ?
C27 C37 1.510(12) . ?
C27 C35 1.512(13) . ?
C27 C36 1.564(12) . ?
C28 C39 1.491(15) . ?
C28 C38 1.523(16) . ?
C28 C40 1.525(15) . ?
C41 C46 1.397(9) . ?
C41 C42 1.410(9) . ?
C42 C43 1.380(10) . ?
C43 C44 1.383(11) . ?
C44 C45 1.385(12) . ?
C44 C47 1.516(13) . ?
C45 C46 1.389(10) . ?
C47 C49 1.498(11) . ?
C47 C48 1.522(11) . ?
C47 C50 1.559(12) . ?
N1 C51 1.329(13) . ?
N1 C52 1.401(14) . ?
N1 C53 1.479(15) . ?
O14 C51 1.232(15) . ?
N2 C54 1.391(19) . ?
N2 C56 1.471(19) . ?
N2 C55 1.487(19) . ?
O15 C54 1.207(16) . ?
N3 C57 1.322(19) . ?
N3 C59 1.42(2) . ?
N3 C58 1.51(2) . ?
O16 C57 1.219(17) . ?
C60 C61 1.500(12) . ?
C62 C63 1.562(13) . ?
C62' C63' 1.524(13) . ?
O17 C64 1.367(13) 4_565 ?
O17 C64 1.367(13) 3_655 ?
O17 C64 1.367(13) 2_665 ?
O17 C64 1.367(13) . ?
C64 C64 1.01(4) 4_565 ?
C64 C64 1.01(4) 3_655 ?
C64 C64 1.42(5) 2_665 ?
C64 C65 1.479(13) . ?
